data_4024630
loop_
_publ_author_name
'Agostino Pietrangelo'
'Brian O. Patrick'
'Mark J. MacLachlan'
'Michael O. Wolf'

_publ_section_title
;
Conjugated Thiophene-Containing Oligoacenes Through Photocyclization: Bent
Acenedithiophenes and a Thiahelicene
;
_journal_name_full 'Journal of Organic Chemistry'
_journal_page_first 4918
_journal_page_last 4926
_journal_paper_doi 10.1021/jo900590u
_journal_volume 74
_journal_year 2009
_chemical_formula_sum 'C18 H14 O2 S2'
_chemical_formula_weight 326.41
_chemical_name_systematic
;
 ?
;
_space_group_IT_number 9
_symmetry_cell_setting monoclinic
_symmetry_space_group_name_Hall 'C -2yc'
_symmetry_space_group_name_H-M 'C 1 c 1'
_atom_sites_solution_hydrogens geom
_atom_sites_solution_primary direct
_atom_sites_solution_secondary difmap
_audit_creation_method SHELXL-97
_cell_angle_alpha 90.00
_cell_angle_beta 113.627(6)
_cell_angle_gamma 90.00
_cell_formula_units_Z 4
_cell_length_a 18.008(2)
_cell_length_b 11.9600(10)
_cell_length_c 7.8922(7)
_cell_measurement_reflns_used 2689
_cell_measurement_temperature 298(2)
_cell_measurement_theta_max 27.38
_cell_measurement_theta_min 2.47
_cell_volume 1557.3(3)
_computing_structure_refinement 'SHELXL-97 (Sheldrick, 1997)'
_diffrn_ambient_temperature 298(2)
_diffrn_measured_fraction_theta_full 0.954
_diffrn_measured_fraction_theta_max 0.954
_diffrn_measurement_device_type 'Bruker X8 APEX II'
_diffrn_measurement_method 'area detector'
_diffrn_radiation_monochromator graphite
_diffrn_radiation_source 'fine-focus sealed tube'
_diffrn_radiation_type MoK\a
_diffrn_radiation_wavelength 0.71073
_diffrn_reflns_av_R_equivalents 0.0300
_diffrn_reflns_av_sigmaI/netI 0.0373
_diffrn_reflns_limit_h_max 22
_diffrn_reflns_limit_h_min -23
_diffrn_reflns_limit_k_max 15
_diffrn_reflns_limit_k_min -15
_diffrn_reflns_limit_l_max 10
_diffrn_reflns_limit_l_min -9
_diffrn_reflns_number 7750
_diffrn_reflns_theta_full 28.05
_diffrn_reflns_theta_max 28.05
_diffrn_reflns_theta_min 2.10
_exptl_absorpt_coefficient_mu 0.345
_exptl_absorpt_correction_T_max 0.973
_exptl_absorpt_correction_T_min 0.812
_exptl_absorpt_correction_type multi-scan
_exptl_crystal_colour orange
_exptl_crystal_density_diffrn 1.392
_exptl_crystal_density_method 'not measured'
_exptl_crystal_description tablet
_exptl_crystal_F_000 680
_exptl_crystal_size_max 0.50
_exptl_crystal_size_mid 0.15
_exptl_crystal_size_min 0.08
_refine_diff_density_max 0.401
_refine_diff_density_min -0.238
_refine_diff_density_rms 0.050
_refine_ls_abs_structure_details 'Flack H D (1983), Acta Cryst. A39, 876-881'
_refine_ls_abs_structure_Flack 0.62(8)
_refine_ls_extinction_method none
_refine_ls_goodness_of_fit_ref 1.063
_refine_ls_hydrogen_treatment constr
_refine_ls_matrix_type full
_refine_ls_number_parameters 202
_refine_ls_number_reflns 3371
_refine_ls_number_restraints 2
_refine_ls_restrained_S_all 1.062
_refine_ls_R_factor_all 0.0493
_refine_ls_R_factor_gt 0.0406
_refine_ls_shift/su_max 0.002
_refine_ls_shift/su_mean 0.000
_refine_ls_structure_factor_coef Fsqd
_refine_ls_weighting_details 'calc w=1/[\s^2^(Fo^2^)+(0.0536P)^2^+0.5159P] where P=(Fo^2^+2Fc^2^)/3'
_refine_ls_weighting_scheme calc
_refine_ls_wR_factor_gt 0.0990
_refine_ls_wR_factor_ref 0.1051
_reflns_number_gt 2908
_reflns_number_total 3371
_reflns_threshold_expression >2sigma(I)
_cod_data_source_file jo900590u_si_002.cif
_cod_data_source_block mw061
_cod_original_sg_symbol_H-M 'C c'
_cod_database_code 4024630

loop_
_symmetry_equiv_pos_as_xyz
'x, y, z'
'x, -y, z+1/2'
'x+1/2, y+1/2, z'
'x+1/2, -y+1/2, z+1/2'

loop_
_atom_site_label
_atom_site_type_symbol
_atom_site_fract_x
_atom_site_fract_y
_atom_site_fract_z
_atom_site_U_iso_or_equiv
_atom_site_adp_type
_atom_site_occupancy
_atom_site_symmetry_multiplicity
_atom_site_calc_flag
_atom_site_refinement_flags
_atom_site_disorder_assembly
_atom_site_disorder_group
C1 C -0.2425(2) 0.1571(3) 0.8240(4) 0.0420(7) Uani 1 1 d . . .
C2 C -0.2423(2) 0.0596(3) 0.7311(5) 0.0406(8) Uani 1 1 d . . .
H2 H -0.2875 0.0137 0.6780 0.049 Uiso 1 1 calc R . .
C3 C -0.1675(2) 0.0370(2) 0.7250(4) 0.0410(7) Uani 1 1 d . . .
H3 H -0.1587 -0.0237 0.6617 0.049 Uiso 1 1 calc R . .
C4 C -0.1080(2) 0.1121(2) 0.8205(4) 0.0354(6) Uani 1 1 d . . .
C5 C -0.02406(18) 0.1183(2) 0.8345(4) 0.0334(6) Uani 1 1 d . . .
C6 C 0.02305(19) 0.0222(2) 0.8490(4) 0.0334(6) Uani 1 1 d . . .
C7 C 0.09898(18) 0.0308(2) 0.8443(4) 0.0354(7) Uani 1 1 d . . .
H7 H 0.1283 -0.0342 0.8508 0.043 Uiso 1 1 calc R . .
C8 C 0.13293(18) 0.1332(2) 0.8302(4) 0.0338(6) Uani 1 1 d . . .
C9 C 0.08514(19) 0.2297(2) 0.8145(4) 0.0358(7) Uani 1 1 d . . .
C11 C -0.00319(18) -0.0900(2) 0.8845(4) 0.0409(7) Uani 1 1 d . . .
H11 H -0.0446 -0.0931 0.9266 0.049 Uiso 1 1 calc R . .
C12 C 0.1086(2) 0.3404(2) 0.7680(5) 0.0479(8) Uani 1 1 d . . .
H12 H 0.1460 0.3426 0.7140 0.058 Uiso 1 1 calc R . .
C10 C 0.0097(2) 0.2207(2) 0.8209(4) 0.0365(7) Uani 1 1 d . . .
H10 H -0.0195 0.2856 0.8161 0.044 Uiso 1 1 calc R . .
C13 C 0.21576(19) 0.1388(2) 0.8371(4) 0.0346(6) Uani 1 1 d . . .
C14 C 0.2725(2) 0.2200(2) 0.9080(5) 0.0432(8) Uani 1 1 d . . .
H14 H 0.2630 0.2853 0.9602 0.052 Uiso 1 1 calc R . .
C15 C 0.3474(3) 0.1970(3) 0.8960(5) 0.0417(8) Uani 1 1 d . . .
H15 H 0.3914 0.2454 0.9376 0.050 Uiso 1 1 calc R . .
C16 C 0.3477(2) 0.0947(3) 0.8159(4) 0.0410(7) Uani 1 1 d . . .
C17 C -0.3113(3) 0.2110(3) 0.8543(6) 0.0656(11) Uani 1 1 d . . .
H17A H -0.3334 0.2704 0.7665 0.098 Uiso 1 1 calc R . .
H17B H -0.2919 0.2409 0.9774 0.098 Uiso 1 1 calc R . .
H17C H -0.3526 0.1564 0.8386 0.098 Uiso 1 1 calc R . .
C18 C 0.4154(2) 0.0417(3) 0.7846(6) 0.0605(10) Uani 1 1 d . . .
H18A H 0.4562 0.0966 0.7978 0.091 Uiso 1 1 calc R . .
H18B H 0.3955 0.0108 0.6621 0.091 Uiso 1 1 calc R . .
H18C H 0.4383 -0.0169 0.8735 0.091 Uiso 1 1 calc R . .
O1 O 0.02502(17) -0.17641(19) 0.8630(4) 0.0606(7) Uani 1 1 d . . .
O2 O 0.08240(19) 0.4274(2) 0.7957(5) 0.0771(9) Uani 1 1 d . . .
S1 S -0.14739(4) 0.21567(7) 0.91272(9) 0.0431(2) Uani 1 1 d . . .
S2 S 0.25546(4) 0.02983(6) 0.75719(8) 0.0433(2) Uani 1 1 d . . .

loop_
_atom_site_aniso_label
_atom_site_aniso_U_11
_atom_site_aniso_U_22
_atom_site_aniso_U_33
_atom_site_aniso_U_23
_atom_site_aniso_U_13
_atom_site_aniso_U_12
C1 0.0368(16) 0.0452(16) 0.0514(18) 0.0113(14) 0.0254(15) 0.0046(13)
C2 0.0286(16) 0.0461(16) 0.0484(17) -0.0003(13) 0.0167(13) -0.0060(14)
C3 0.0436(18) 0.0318(14) 0.0464(17) -0.0012(11) 0.0167(14) -0.0015(11)
C4 0.0380(16) 0.0294(14) 0.0402(15) 0.0008(10) 0.0172(13) 0.0026(12)
C5 0.0325(14) 0.0341(13) 0.0341(14) -0.0006(10) 0.0140(12) 0.0026(11)
C6 0.0326(15) 0.0303(13) 0.0357(14) 0.0021(10) 0.0119(12) -0.0006(10)
C7 0.0321(16) 0.0321(15) 0.0401(15) 0.0009(10) 0.0124(13) 0.0038(10)
C8 0.0315(14) 0.0350(13) 0.0366(14) -0.0005(10) 0.0155(12) -0.0003(11)
C9 0.0361(16) 0.0326(13) 0.0401(15) -0.0021(10) 0.0166(13) -0.0016(11)
C11 0.0377(17) 0.0351(14) 0.0474(16) 0.0048(12) 0.0144(13) -0.0003(12)
C12 0.0422(18) 0.0349(15) 0.071(2) 0.0089(14) 0.0272(16) 0.0002(13)
C10 0.0369(17) 0.0297(15) 0.0449(16) 0.0007(11) 0.0185(13) 0.0031(10)
C13 0.0355(16) 0.0348(15) 0.0360(15) -0.0021(10) 0.0170(13) -0.0001(12)
C14 0.0425(17) 0.0416(17) 0.0488(18) -0.0104(12) 0.0219(14) -0.0071(12)
C15 0.0338(18) 0.0474(16) 0.0456(17) -0.0072(13) 0.0177(14) -0.0084(14)
C16 0.0378(18) 0.0462(17) 0.0402(15) 0.0027(12) 0.0168(14) -0.0006(14)
C17 0.054(2) 0.073(3) 0.085(3) 0.005(2) 0.045(2) 0.0099(19)
C18 0.042(2) 0.072(3) 0.073(2) -0.0021(18) 0.0285(18) 0.0078(17)
O1 0.0539(15) 0.0317(11) 0.099(2) 0.0018(11) 0.0335(14) 0.0008(10)
O2 0.0712(19) 0.0338(12) 0.142(3) 0.0082(14) 0.060(2) 0.0058(12)
S1 0.0417(5) 0.0403(4) 0.0526(4) -0.0087(3) 0.0245(4) -0.0004(4)
S2 0.0351(4) 0.0387(4) 0.0559(5) -0.0121(3) 0.0182(4) -0.0008(3)

loop_
_atom_type_symbol
_atom_type_description
_atom_type_scat_dispersion_real
_atom_type_scat_dispersion_imag
_atom_type_scat_source
C C 0.0033 0.0016 'International Tables Vol C Tables 4.2.6.8 and 6.1.1.4'
H H 0.0000 0.0000 'International Tables Vol C Tables 4.2.6.8 and 6.1.1.4'
O O 0.0106 0.0060 'International Tables Vol C Tables 4.2.6.8 and 6.1.1.4'
S S 0.1246 0.1234 'International Tables Vol C Tables 4.2.6.8 and 6.1.1.4'

loop_
_geom_angle_atom_site_label_1
_geom_angle_atom_site_label_2
_geom_angle_atom_site_label_3
_geom_angle
_geom_angle_site_symmetry_1
_geom_angle_site_symmetry_3
_geom_angle_publ_flag
C2 C1 C17 128.9(4) . . ?
C2 C1 S1 110.3(3) . . ?
C17 C1 S1 120.8(3) . . ?
C1 C2 C3 113.0(3) . . ?
C1 C2 H2 123.5 . . ?
C3 C2 H2 123.5 . . ?
C4 C3 C2 114.1(3) . . ?
C4 C3 H3 123.0 . . ?
C2 C3 H3 123.0 . . ?
C3 C4 C5 128.8(3) . . ?
C3 C4 S1 109.8(3) . . ?
C5 C4 S1 121.0(2) . . ?
C10 C5 C6 117.3(3) . . ?
C10 C5 C4 120.4(2) . . ?
C6 C5 C4 122.2(2) . . ?
C7 C6 C5 120.4(2) . . ?
C7 C6 C11 117.7(2) . . ?
C5 C6 C11 121.8(3) . . ?
C6 C7 C8 122.5(2) . . ?
C6 C7 H7 118.8 . . ?
C8 C7 H7 118.8 . . ?
C7 C8 C9 116.9(3) . . ?
C7 C8 C13 120.5(2) . . ?
C9 C8 C13 122.5(2) . . ?
C10 C9 C8 120.3(3) . . ?
C10 C9 C12 117.4(3) . . ?
C8 C9 C12 121.8(3) . . ?
O1 C11 C6 124.7(3) . . ?
O1 C11 H11 117.7 . . ?
C6 C11 H11 117.7 . . ?
O2 C12 C9 124.0(3) . . ?
O2 C12 H12 118.0 . . ?
C9 C12 H12 118.0 . . ?
C9 C10 C5 122.5(2) . . ?
C9 C10 H10 118.7 . . ?
C5 C10 H10 118.7 . . ?
C14 C13 C8 129.2(3) . . ?
C14 C13 S2 109.8(3) . . ?
C8 C13 S2 121.0(2) . . ?
C13 C14 C15 114.4(3) . . ?
C13 C14 H14 122.8 . . ?
C15 C14 H14 122.8 . . ?
C16 C15 C14 112.5(4) . . ?
C16 C15 H15 123.7 . . ?
C14 C15 H15 123.7 . . ?
C15 C16 C18 127.8(4) . . ?
C15 C16 S2 110.0(3) . . ?
C18 C16 S2 122.2(3) . . ?
C1 C17 H17A 109.5 . . ?
C1 C17 H17B 109.5 . . ?
H17A C17 H17B 109.5 . . ?
C1 C17 H17C 109.5 . . ?
H17A C17 H17C 109.5 . . ?
H17B C17 H17C 109.5 . . ?
C16 C18 H18A 109.5 . . ?
C16 C18 H18B 109.5 . . ?
H18A C18 H18B 109.5 . . ?
C16 C18 H18C 109.5 . . ?
H18A C18 H18C 109.5 . . ?
H18B C18 H18C 109.5 . . ?
C1 S1 C4 92.67(17) . . ?
C16 S2 C13 93.29(16) . . ?

loop_
_geom_bond_atom_site_label_1
_geom_bond_atom_site_label_2
_geom_bond_distance
_geom_bond_site_symmetry_2
_geom_bond_publ_flag
C1 C2 1.377(5) . ?
C1 C17 1.498(5) . ?
C1 S1 1.719(4) . ?
C2 C3 1.395(6) . ?
C2 H2 0.9300 . ?
C3 C4 1.369(4) . ?
C3 H3 0.9300 . ?
C4 C5 1.472(4) . ?
C4 S1 1.727(3) . ?
C5 C10 1.390(4) . ?
C5 C6 1.406(4) . ?
C6 C7 1.387(4) . ?
C6 C11 1.486(4) . ?
C7 C8 1.393(4) . ?
C7 H7 0.9300 . ?
C8 C9 1.415(4) . ?
C8 C13 1.472(4) . ?
C9 C10 1.384(5) . ?
C9 C12 1.480(4) . ?
C11 O1 1.194(4) . ?
C11 H11 0.9300 . ?
C12 O2 1.198(4) . ?
C12 H12 0.9300 . ?
C10 H10 0.9300 . ?
C13 C14 1.357(4) . ?
C13 S2 1.723(3) . ?
C14 C15 1.416(6) . ?
C14 H14 0.9300 . ?
C15 C16 1.378(5) . ?
C15 H15 0.9300 . ?
C16 C18 1.480(5) . ?
C16 S2 1.720(3) . ?
C17 H17A 0.9600 . ?
C17 H17B 0.9600 . ?
C17 H17C 0.9600 . ?
C18 H18A 0.9600 . ?
C18 H18B 0.9600 . ?
C18 H18C 0.9600 . ?

loop_
_geom_torsion_atom_site_label_1
_geom_torsion_atom_site_label_2
_geom_torsion_atom_site_label_3
_geom_torsion_atom_site_label_4
_geom_torsion
_geom_torsion_site_symmetry_1
_geom_torsion_site_symmetry_2
_geom_torsion_site_symmetry_3
_geom_torsion_site_symmetry_4
_geom_torsion_publ_flag
C17 C1 C2 C3 177.8(3) . . . . ?
S1 C1 C2 C3 -3.0(4) . . . . ?
C1 C2 C3 C4 3.4(4) . . . . ?
C2 C3 C4 C5 -176.0(3) . . . . ?
C2 C3 C4 S1 -2.1(3) . . . . ?
C3 C4 C5 C10 136.6(3) . . . . ?
S1 C4 C5 C10 -36.6(4) . . . . ?
C3 C4 C5 C6 -38.9(5) . . . . ?
S1 C4 C5 C6 147.8(2) . . . . ?
C10 C5 C6 C7 -1.8(4) . . . . ?
C4 C5 C6 C7 173.9(3) . . . . ?
C10 C5 C6 C11 173.3(3) . . . . ?
C4 C5 C6 C11 -11.0(4) . . . . ?
C5 C6 C7 C8 1.7(5) . . . . ?
C11 C6 C7 C8 -173.6(3) . . . . ?
C6 C7 C8 C9 -2.0(4) . . . . ?
C6 C7 C8 C13 176.2(3) . . . . ?
C7 C8 C9 C10 2.6(4) . . . . ?
C13 C8 C9 C10 -175.7(3) . . . . ?
C7 C8 C9 C12 -169.8(3) . . . . ?
C13 C8 C9 C12 12.0(4) . . . . ?
C7 C6 C11 O1 -20.1(5) . . . . ?
C5 C6 C11 O1 164.7(3) . . . . ?
C10 C9 C12 O2 26.0(5) . . . . ?
C8 C9 C12 O2 -161.4(4) . . . . ?
C8 C9 C10 C5 -2.9(5) . . . . ?
C12 C9 C10 C5 169.8(3) . . . . ?
C6 C5 C10 C9 2.5(4) . . . . ?
C4 C5 C10 C9 -173.3(3) . . . . ?
C7 C8 C13 C14 -146.5(3) . . . . ?
C9 C8 C13 C14 31.6(5) . . . . ?
C7 C8 C13 S2 30.4(4) . . . . ?
C9 C8 C13 S2 -151.5(2) . . . . ?
C8 C13 C14 C15 178.3(3) . . . . ?
S2 C13 C14 C15 1.2(4) . . . . ?
C13 C14 C15 C16 -0.8(5) . . . . ?
C14 C15 C16 C18 -178.4(3) . . . . ?
C14 C15 C16 S2 0.1(4) . . . . ?
C2 C1 S1 C4 1.5(3) . . . . ?
C17 C1 S1 C4 -179.2(3) . . . . ?
C3 C4 S1 C1 0.3(2) . . . . ?
C5 C4 S1 C1 174.7(2) . . . . ?
C15 C16 S2 C13 0.5(3) . . . . ?
C18 C16 S2 C13 179.1(3) . . . . ?
C14 C13 S2 C16 -1.0(2) . . . . ?
C8 C13 S2 C16 -178.4(2) . . . . ?

loop_
_cod_related_entry_id
_cod_related_entry_database
_cod_related_entry_code
1 ChemSpider 30658981
